data_7206016
loop_
_publ_author_name
'Miao, Yan-Li'
'Liu, Jun-Liang'
'Leng, Ji-Dong'
'Lin, Zhuo-Jia'
'Tong, Ming-Liang'

_publ_section_title
;
 Chloride templated formation of {Dy12(OH)16}20+ cluster core
 incorporating 1,10-phenanthroline-2,9-dicarboxylate
;
_journal_issue 10
_journal_name_full CrystEngComm
_journal_page_first 3345
_journal_paper_doi 10.1039/c1ce05211j
_journal_volume 13
_journal_year 2011
_chemical_formula_sum 'C210 H330 Cl2 Dy14 N24 O143 S16'
_chemical_formula_weight 8337.84
_chemical_name_systematic
;
?
;
_space_group_IT_number 126
_symmetry_cell_setting tetragonal
_symmetry_space_group_name_Hall '-P 4a 2bc'
_symmetry_space_group_name_H-M 'P 4/n n c :2'
_atom_sites_solution_hydrogens geom
_atom_sites_solution_primary direct
_atom_sites_solution_secondary difmap
_audit_creation_method SHELXL-97
_cell_angle_alpha 90.00
_cell_angle_beta 90.00
_cell_angle_gamma 90.00
_cell_formula_units_Z 2
_cell_length_a 20.0609(3)
_cell_length_b 20.0609(3)
_cell_length_c 37.6855(12)
_cell_measurement_temperature 150(2)
_cell_volume 15166.1(6)
_computing_cell_refinement 'PROCESS-AUTO (Rigaku, 1998)'
_computing_data_collection 'PROCESS-AUTO (Rigaku, 1998)'
_computing_data_reduction 'PROCESS-AUTO (Rigaku, 1998)'
_computing_structure_refinement 'SHELXL-97 (Sheldrick, 1997)'
_computing_structure_solution 'SHELXS-97 (Sheldrick, 1990)'
_diffrn_ambient_temperature 150(2)
_diffrn_measured_fraction_theta_full 0.964
_diffrn_measured_fraction_theta_max 0.964
_diffrn_measurement_device_type 'Rigaku R-AXIS SPIDER IP'
_diffrn_radiation_monochromator graphite
_diffrn_radiation_source 'fine-focus sealed tube'
_diffrn_radiation_type MoK\a
_diffrn_radiation_wavelength 0.71073
_diffrn_reflns_av_R_equivalents 0.0525
_diffrn_reflns_av_sigmaI/netI 0.0430
_diffrn_reflns_limit_h_max 25
_diffrn_reflns_limit_h_min -24
_diffrn_reflns_limit_k_max 21
_diffrn_reflns_limit_k_min -25
_diffrn_reflns_limit_l_max 48
_diffrn_reflns_limit_l_min -34
_diffrn_reflns_number 41657
_diffrn_reflns_theta_full 27.48
_diffrn_reflns_theta_max 27.48
_diffrn_reflns_theta_min 3.07
_exptl_absorpt_coefficient_mu 3.629
_exptl_absorpt_correction_T_max 0.7852
_exptl_absorpt_correction_T_min 0.5611
_exptl_crystal_colour light
_exptl_crystal_density_diffrn 1.826
_exptl_crystal_density_method 'not measured'
_exptl_crystal_description block
_exptl_crystal_F_000 8232
_exptl_crystal_size_max 0.18
_exptl_crystal_size_mid 0.12
_exptl_crystal_size_min 0.07
_platon_squeeze_details
;
;
_refine_diff_density_max 2.319
_refine_diff_density_min -1.248
_refine_diff_density_rms 0.188
_refine_ls_extinction_coef 0.000039(17)
_refine_ls_extinction_expression Fc^*^=kFc[1+0.001xFc^2^\l^3^/sin(2\q)]^-1/4^
_refine_ls_extinction_method SHELXL
_refine_ls_goodness_of_fit_ref 1.085
_refine_ls_hydrogen_treatment mixed
_refine_ls_matrix_type full
_refine_ls_number_parameters 445
_refine_ls_number_reflns 8407
_refine_ls_number_restraints 37
_refine_ls_restrained_S_all 1.088
_refine_ls_R_factor_all 0.0669
_refine_ls_R_factor_gt 0.0453
_refine_ls_shift/su_max 0.001
_refine_ls_shift/su_mean 0.000
_refine_ls_structure_factor_coef Fsqd
_refine_ls_weighting_details 'calc w=1/[\s^2^(Fo^2^)+(0.0826P)^2^+17.7611P] where P=(Fo^2^+2Fc^2^)/3'
_refine_ls_weighting_scheme calc
_refine_ls_wR_factor_gt 0.1317
_refine_ls_wR_factor_ref 0.1456
_reflns_number_gt 6092
_reflns_number_total 8407
_reflns_threshold_expression >2sigma(I)
_cod_data_source_file c1ce05211j.txt
_cod_data_source_block complex1
_cod_depositor_comments
;
The following automatic conversions were performed:
'_symmetry_cell_setting' value 'Tetragonal' changed to 'tetragonal'
according to '/home/saulius/struct/CIF-dictionaries/cif_core.dic'
dictionary named 'cif_core.dic' version 2.4.1 from 2010-06-29.

Automatic conversion script
Id: cif_fix_enum 1555 2011-01-17 13:19:09Z saulius 
;
_cod_original_sg_symbol_H-M P4/nnc
_cod_database_code 7206016

loop_
_symmetry_equiv_pos_as_xyz
'x, y, z'
'-x+1/2, -y+1/2, z'
'-y+1/2, x, z'
'y, -x+1/2, z'
'-x+1/2, y, -z+1/2'
'x, -y+1/2, -z+1/2'
'y, x, -z+1/2'
'-y+1/2, -x+1/2, -z+1/2'
'-x, -y, -z'
'x-1/2, y-1/2, -z'
'y-1/2, -x, -z'
'-y, x-1/2, -z'
'x-1/2, -y, z-1/2'
'-x, y-1/2, z-1/2'
'-y, -x, z-1/2'
'y-1/2, x-1/2, z-1/2'

loop_
_atom_site_label
_atom_site_type_symbol
_atom_site_fract_x
_atom_site_fract_y
_atom_site_fract_z
_atom_site_U_iso_or_equiv
_atom_site_adp_type
_atom_site_occupancy
_atom_site_symmetry_multiplicity
_atom_site_calc_flag
_atom_site_refinement_flags
_atom_site_disorder_assembly
_atom_site_disorder_group
Dy1 Dy 0.027094(15) 0.239903(15) 0.198542(8) 0.02054(11) Uani 1 1 d . . .
Dy2 Dy 0.154699(15) 0.154699(15) 0.2500 0.01802(13) Uani 1 2 d S . .
Dy3 Dy -0.2500 0.2500 0.0000 0.02224(16) Uani 1 4 d S . .
Cl1 Cl 0.2500 0.2500 0.15129(12) 0.0444(10) Uani 1 4 d S . .
O1 O 0.1433(2) 0.25177(18) 0.21411(11) 0.0184(9) Uani 1 1 d . . .
H1O H 0.1691 0.2524 0.1962 0.022 Uiso 1 1 d R . .
O2 O 0.0415(2) 0.1833(2) 0.25358(10) 0.0217(9) Uani 1 1 d . . .
H2O H 0.0163 0.1495 0.2555 0.026 Uiso 1 1 d R . .
O3 O 0.0976(2) 0.1320(2) 0.19405(11) 0.0237(10) Uani 1 1 d . . .
O4 O 0.1697(2) 0.0699(2) 0.16368(12) 0.0278(10) Uani 1 1 d . . .
O5 O -0.0729(2) 0.2985(2) 0.21228(13) 0.0328(11) Uani 1 1 d . . .
O6 O -0.1535(3) 0.3722(3) 0.19952(16) 0.0562(18) Uani 1 1 d . . .
O7 O -0.3207(2) 0.1587(2) 0.00770(12) 0.0288(11) Uani 1 1 d . . .
O8 O -0.3990(3) 0.0878(3) -0.01192(15) 0.0447(14) Uani 1 1 d . . .
O1W O -0.0510(3) 0.1514(3) 0.19495(14) 0.0394(13) Uani 1 1 d . . .
H1WA H -0.0329 0.1223 0.1817 0.047 Uiso 1 1 d R . .
H1WB H -0.0659 0.1373 0.2147 0.047 Uiso 1 1 d R . .
N1 N 0.0525(3) 0.1892(3) 0.13657(14) 0.0249(12) Uani 1 1 d . . .
N2 N -0.0460(3) 0.2770(3) 0.14577(15) 0.0251(12) Uani 1 1 d . . .
N3 N -0.2944(3) 0.2017(3) -0.05555(14) 0.0258(12) Uani 1 1 d . . .
C1 C 0.0974(4) 0.1413(3) 0.13220(17) 0.0279(15) Uani 1 1 d . . .
C2 C 0.1180(4) 0.1194(4) 0.09905(19) 0.0351(18) Uani 1 1 d . . .
H2 H 0.1493 0.0840 0.0971 0.042 Uiso 1 1 calc R . .
C3 C 0.0930(4) 0.1491(4) 0.0693(2) 0.0428(19) Uani 1 1 d . . .
H3 H 0.1086 0.1363 0.0465 0.051 Uiso 1 1 calc R . .
C4 C 0.0437(4) 0.1993(4) 0.07275(18) 0.0322(16) Uani 1 1 d . . .
C5 C 0.0253(3) 0.2160(3) 0.10717(17) 0.0224(13) Uani 1 1 d . . .
C6 C -0.0265(3) 0.2652(3) 0.11220(18) 0.0258(15) Uani 1 1 d . . .
C7 C -0.0557(3) 0.2982(4) 0.08308(18) 0.0296(15) Uani 1 1 d . . .
C8 C -0.1062(4) 0.3454(3) 0.08999(19) 0.0328(16) Uani 1 1 d . . .
H8 H -0.1271 0.3686 0.0710 0.039 Uiso 1 1 calc R . .
C9 C -0.1247(3) 0.3572(3) 0.1242(2) 0.0305(16) Uani 1 1 d . . .
H9 H -0.1583 0.3892 0.1294 0.037 Uiso 1 1 calc R . .
C10 C -0.0933(3) 0.3213(3) 0.15206(19) 0.0285(15) Uani 1 1 d . . .
C11 C 0.0144(4) 0.2343(4) 0.0429(2) 0.0373(18) Uani 1 1 d . . .
H11 H 0.0285 0.2239 0.0195 0.045 Uiso 1 1 calc R . .
C12 C -0.0325(4) 0.2814(4) 0.04789(19) 0.0348(17) Uani 1 1 d . . .
H12 H -0.0506 0.3039 0.0279 0.042 Uiso 1 1 calc R . .
C13 C 0.1244(3) 0.1118(3) 0.16630(18) 0.0239(14) Uani 1 1 d . . .
C14 C -0.1081(3) 0.3317(4) 0.19061(19) 0.0312(16) Uani 1 1 d . . .
C15 C -0.3397(3) 0.1528(3) -0.05424(18) 0.0273(15) Uani 1 1 d . . .
C16 C -0.3682(4) 0.1267(4) -0.08490(19) 0.0334(17) Uani 1 1 d . . .
H16 H -0.4006 0.0923 -0.0830 0.040 Uiso 1 1 calc R . .
C17 C -0.3505(4) 0.1495(4) -0.1173(2) 0.0341(17) Uani 1 1 d . . .
H17 H -0.3709 0.1322 -0.1380 0.041 Uiso 1 1 calc R . .
C18 C -0.3006(3) 0.2001(3) -0.11983(17) 0.0290(15) Uani 1 1 d . . .
C19 C -0.2749(3) 0.2242(3) -0.08784(17) 0.0234(14) Uani 1 1 d . . .
C20 C -0.2745(4) 0.2267(4) -0.15231(19) 0.0361(17) Uani 1 1 d . . .
H20 H -0.2920 0.2114 -0.1743 0.043 Uiso 1 1 calc R . .
C21 C -0.3556(4) 0.1300(4) -0.0167(2) 0.0309(16) Uani 1 1 d . . .
S1 S -0.41964(14) -0.07151(16) 0.02482(8) 0.0705(8) Uani 1 1 d D . .
O9 O -0.3482(3) -0.0651(4) 0.0354(3) 0.103(3) Uani 1 1 d D . .
C22 C -0.4473(6) -0.1448(5) 0.0445(4) 0.097(4) Uani 1 1 d D . .
H22A H -0.4257 -0.1830 0.0331 0.145 Uiso 1 1 calc R . .
H22B H -0.4957 -0.1484 0.0417 0.145 Uiso 1 1 calc R . .
H22C H -0.4361 -0.1442 0.0698 0.145 Uiso 1 1 calc R . .
C23 C -0.4650(5) -0.0132(6) 0.0498(3) 0.096(5) Uani 1 1 d D . .
H23A H -0.4465 0.0314 0.0460 0.143 Uiso 1 1 calc R . .
H23B H -0.4622 -0.0247 0.0750 0.143 Uiso 1 1 calc R . .
H23C H -0.5118 -0.0138 0.0423 0.143 Uiso 1 1 calc R . .
S2 S -0.0117(2) -0.02064(17) 0.15819(11) 0.0988(13) Uani 1 1 d D . .
O10 O -0.0277(4) 0.0482(3) 0.1482(2) 0.096(3) Uani 1 1 d D . .
C24 C -0.0881(7) -0.0587(7) 0.1666(5) 0.144(5) Uani 1 1 d DU . .
H24A H -0.1196 -0.0474 0.1476 0.216 Uiso 1 1 calc R . .
H24B H -0.1056 -0.0430 0.1894 0.216 Uiso 1 1 calc R . .
H24C H -0.0821 -0.1071 0.1675 0.216 Uiso 1 1 calc R . .
C25 C 0.0089(9) -0.0215(8) 0.2035(4) 0.144(5) Uani 1 1 d D . .
H25A H 0.0525 -0.0005 0.2069 0.216 Uiso 1 1 calc R . .
H25B H 0.0107 -0.0677 0.2119 0.216 Uiso 1 1 calc R . .
H25C H -0.0249 0.0030 0.2169 0.216 Uiso 1 1 calc R . .
O11 O -0.1361(7) 0.0868(7) 0.2327(4) 0.180(5) Uani 1 1 d U . .
C26 C -0.1739(8) 0.1497(9) 0.2312(5) 0.113(5) Uani 1 1 d U . .
O12 O 0.2139(11) 0.2396(16) 0.0159(6) 0.039(5) Uani 0.25 1 d PDU . .
C27 C 0.2500 0.2500 0.0493(7) 0.161(17) Uani 1 4 d SD . .
O2W O -0.2736(3) 0.0491(3) 0.04996(17) 0.0572(16) Uani 1 1 d . . .
O3W O -0.2425(5) 0.0060(6) 0.1194(3) 0.127(4) Uani 1 1 d . . .
O4W O -0.2597(4) 0.4507(5) 0.1865(2) 0.102(3) Uani 1 1 d . . .

loop_
_atom_site_aniso_label
_atom_site_aniso_U_11
_atom_site_aniso_U_22
_atom_site_aniso_U_33
_atom_site_aniso_U_23
_atom_site_aniso_U_13
_atom_site_aniso_U_12
Dy1 0.02049(18) 0.02426(19) 0.01686(17) 0.00208(11) -0.00263(11) -0.00043(11)
Dy2 0.02000(16) 0.02000(16) 0.0141(2) 0.00082(10) -0.00082(10) 0.00064(16)
Dy3 0.0263(2) 0.0263(2) 0.0140(3) 0.000 0.000 0.000
Cl1 0.0482(15) 0.0482(15) 0.037(2) 0.000 0.000 0.000
O1 0.019(2) 0.023(2) 0.014(2) 0.0000(16) 0.0037(16) 0.0000(17)
O2 0.021(2) 0.022(2) 0.021(2) 0.0010(17) -0.0009(17) -0.0022(18)
O3 0.029(3) 0.022(2) 0.020(2) -0.0015(18) -0.0005(18) -0.0011(19)
O4 0.031(3) 0.029(3) 0.023(3) -0.0046(19) -0.0068(19) 0.006(2)
O5 0.024(3) 0.047(3) 0.028(3) 0.003(2) -0.003(2) 0.008(2)
O6 0.051(4) 0.075(5) 0.042(4) -0.013(3) -0.006(3) 0.040(3)
O7 0.031(3) 0.033(3) 0.022(3) -0.0040(19) 0.004(2) -0.004(2)
O8 0.048(3) 0.047(3) 0.040(3) -0.002(3) 0.007(3) -0.026(3)
O1W 0.038(3) 0.038(3) 0.042(3) 0.010(2) -0.010(2) -0.004(2)
N1 0.023(3) 0.031(3) 0.021(3) -0.001(2) -0.004(2) -0.003(2)
N2 0.021(3) 0.027(3) 0.028(3) 0.003(2) -0.007(2) -0.007(2)
N3 0.027(3) 0.034(3) 0.016(3) -0.004(2) 0.000(2) 0.000(2)
C1 0.036(4) 0.028(4) 0.020(3) 0.001(3) -0.004(3) 0.003(3)
C2 0.036(4) 0.043(4) 0.026(4) -0.002(3) -0.003(3) 0.015(3)
C3 0.047(5) 0.061(5) 0.021(4) -0.004(3) -0.005(3) 0.007(4)
C4 0.034(4) 0.039(4) 0.023(4) 0.003(3) -0.008(3) 0.003(3)
C5 0.023(3) 0.022(3) 0.022(3) 0.005(2) -0.006(2) -0.002(3)
C6 0.033(4) 0.020(3) 0.025(3) 0.002(3) -0.004(3) -0.007(3)
C7 0.024(4) 0.038(4) 0.027(4) 0.004(3) -0.009(3) 0.000(3)
C8 0.036(4) 0.032(4) 0.030(4) 0.006(3) -0.010(3) -0.004(3)
C9 0.023(4) 0.026(4) 0.042(4) 0.003(3) -0.011(3) 0.001(3)
C10 0.018(3) 0.029(4) 0.038(4) 0.000(3) -0.006(3) -0.001(3)
C11 0.039(4) 0.054(5) 0.019(4) 0.001(3) -0.003(3) 0.000(4)
C12 0.034(4) 0.046(5) 0.025(4) 0.009(3) -0.009(3) 0.001(3)
C13 0.023(3) 0.022(3) 0.027(4) -0.002(3) -0.007(3) -0.005(3)
C14 0.025(4) 0.036(4) 0.033(4) -0.003(3) -0.008(3) 0.007(3)
C15 0.026(4) 0.032(4) 0.024(4) -0.002(3) 0.000(3) 0.001(3)
C16 0.036(4) 0.040(4) 0.024(4) -0.012(3) 0.001(3) -0.005(3)
C17 0.034(4) 0.037(4) 0.032(4) -0.010(3) -0.007(3) -0.003(3)
C18 0.035(4) 0.035(4) 0.017(3) -0.002(3) -0.005(3) 0.010(3)
C19 0.026(4) 0.025(3) 0.019(3) -0.003(3) -0.002(3) 0.000(3)
C20 0.050(5) 0.039(4) 0.020(4) -0.009(3) -0.004(3) 0.007(3)
C21 0.033(4) 0.029(4) 0.031(4) -0.004(3) 0.007(3) -0.004(3)
S1 0.0694(18) 0.087(2) 0.0550(17) 0.0074(14) 0.0084(13) -0.0149(16)
O9 0.066(5) 0.085(6) 0.159(10) 0.040(6) -0.003(5) -0.015(4)
C22 0.071(8) 0.073(8) 0.145(14) 0.000(8) 0.006(8) -0.027(6)
C23 0.107(10) 0.131(12) 0.049(7) -0.018(7) 0.012(6) -0.064(9)
S2 0.141(3) 0.066(2) 0.090(3) 0.0071(17) 0.036(2) 0.020(2)
O10 0.130(7) 0.057(5) 0.102(7) -0.021(4) -0.041(5) 0.021(5)
C24 0.147(8) 0.143(8) 0.142(9) 0.022(7) -0.010(7) -0.023(7)
C25 0.147(8) 0.143(8) 0.142(9) 0.022(7) -0.010(7) -0.023(7)
O11 0.171(9) 0.190(9) 0.179(9) -0.014(8) 0.021(8) -0.024(8)
C26 0.104(8) 0.126(9) 0.110(9) 0.027(7) -0.002(7) -0.014(7)
O12 0.034(9) 0.052(9) 0.030(8) 0.000(8) -0.001(7) -0.022(8)
C27 0.16(3) 0.16(3) 0.16(5) 0.000 0.000 0.000
O2W 0.054(4) 0.058(4) 0.059(4) 0.002(3) -0.009(3) 0.007(3)
O3W 0.150(10) 0.118(9) 0.114(10) -0.003(7) 0.008(6) 0.006(7)
O4W 0.097(7) 0.129(8) 0.082(6) 0.032(6) 0.022(5) 0.045(5)

loop_
_atom_type_symbol
_atom_type_description
_atom_type_scat_dispersion_real
_atom_type_scat_dispersion_imag
_atom_type_scat_source
C C 0.0033 0.0016 'International Tables Vol C Tables 4.2.6.8 and 6.1.1.4'
H H 0.0000 0.0000 'International Tables Vol C Tables 4.2.6.8 and 6.1.1.4'
N N 0.0061 0.0033 'International Tables Vol C Tables 4.2.6.8 and 6.1.1.4'
O O 0.0106 0.0060 'International Tables Vol C Tables 4.2.6.8 and 6.1.1.4'
S S 0.1246 0.1234 'International Tables Vol C Tables 4.2.6.8 and 6.1.1.4'
Cl Cl 0.1484 0.1585 'International Tables Vol C Tables 4.2.6.8 and 6.1.1.4'
Dy Dy -0.1892 4.4098 'International Tables Vol C Tables 4.2.6.8 and 6.1.1.4'

loop_
_geom_angle_atom_site_label_1
_geom_angle_atom_site_label_2
_geom_angle_atom_site_label_3
_geom_angle
_geom_angle_site_symmetry_1
_geom_angle_site_symmetry_3
_geom_angle_publ_flag
O1W Dy1 O2 76.89(16) . . ?
O1W Dy1 O5 79.97(17) . . ?
O2 Dy1 O5 98.52(15) . . ?
O1W Dy1 O2 127.25(17) . 6 ?
O2 Dy1 O2 68.58(18) . 6 ?
O5 Dy1 O2 67.64(16) . 6 ?
O1W Dy1 O4 140.46(16) . 4 ?
O2 Dy1 O4 142.56(15) . 4 ?
O5 Dy1 O4 92.69(16) . 4 ?
O2 Dy1 O4 83.29(15) 6 4 ?
O1W Dy1 O1 136.47(15) . . ?
O2 Dy1 O1 73.65(14) . . ?
O5 Dy1 O1 135.33(15) . . ?
O2 Dy1 O1 68.69(14) 6 . ?
O4 Dy1 O1 73.33(14) 4 . ?
O1W Dy1 N2 78.27(16) . . ?
O2 Dy1 N2 151.34(16) . . ?
O5 Dy1 N2 63.04(17) . . ?
O2 Dy1 N2 117.69(16) 6 . ?
O4 Dy1 N2 64.08(16) 4 . ?
O1 Dy1 N2 134.99(15) . . ?
O1W Dy1 O3 74.42(16) . . ?
O2 Dy1 O3 65.97(14) . . ?
O5 Dy1 O3 152.41(16) . . ?
O2 Dy1 O3 121.44(14) 6 . ?
O4 Dy1 O3 113.61(15) 4 . ?
O1 Dy1 O3 64.62(13) . . ?
N2 Dy1 O3 120.05(16) . . ?
O1W Dy1 N1 77.60(18) . . ?
O2 Dy1 N1 124.93(16) . . ?
O5 Dy1 N1 123.63(17) . . ?
O2 Dy1 N1 155.15(16) 6 . ?
O4 Dy1 N1 74.53(16) 4 . ?
O1 Dy1 N1 93.87(15) . . ?
N2 Dy1 N1 62.07(18) . . ?
O3 Dy1 N1 60.47(15) . . ?
O1W Dy1 Dy2 98.25(12) . . ?
O2 Dy1 Dy2 39.34(10) . . ?
O5 Dy1 Dy2 135.12(12) . . ?
O2 Dy1 Dy2 79.35(10) 6 . ?
O4 Dy1 Dy2 113.30(11) 4 . ?
O1 Dy1 Dy2 40.34(9) . . ?
N2 Dy1 Dy2 161.11(13) . . ?
O3 Dy1 Dy2 42.12(10) . . ?
N1 Dy1 Dy2 99.05(12) . . ?
O1W Dy1 Dy2 151.67(12) . 4 ?
O2 Dy1 Dy2 75.05(10) . 4 ?
O5 Dy1 Dy2 100.34(12) . 4 ?
O2 Dy1 Dy2 35.35(10) 6 4 ?
O4 Dy1 Dy2 67.81(11) 4 4 ?
O1 Dy1 Dy2 35.00(9) . 4 ?
N2 Dy1 Dy2 127.47(12) . 4 ?
O3 Dy1 Dy2 97.41(10) . 4 ?
N1 Dy1 Dy2 122.55(12) . 4 ?
Dy2 Dy1 Dy2 61.383(12) . 4 ?
O1W Dy1 Dy1 97.73(13) . 6 ?
O2 Dy1 Dy1 35.25(10) . 6 ?
O5 Dy1 Dy1 74.49(12) . 6 ?
O2 Dy1 Dy1 35.12(10) 6 6 ?
O4 Dy1 Dy1 117.80(11) 4 6 ?
O1 Dy1 Dy1 75.42(10) . 6 ?
N2 Dy1 Dy1 137.43(13) . 6 ?
O3 Dy1 Dy1 98.73(10) . 6 ?
N1 Dy1 Dy1 159.20(12) . 6 ?
Dy2 Dy1 Dy1 61.226(6) . 6 ?
Dy2 Dy1 Dy1 56.031(6) 4 6 ?
O1 Dy2 O1 119.8(2) 6 3 ?
O1 Dy2 O2 70.98(15) 6 . ?
O1 Dy2 O2 147.01(14) 3 . ?
O1 Dy2 O2 147.01(14) 6 7 ?
O1 Dy2 O2 70.98(15) 3 7 ?
O2 Dy2 O2 118.5(2) . 7 ?
O1 Dy2 O1 70.19(17) 6 . ?
O1 Dy2 O1 80.0(2) 3 . ?
O2 Dy2 O1 74.92(14) . . ?
O2 Dy2 O1 141.45(14) 7 . ?
O1 Dy2 O1 80.0(2) 6 7 ?
O1 Dy2 O1 70.19(17) 3 7 ?
O2 Dy2 O1 141.45(14) . 7 ?
O2 Dy2 O1 74.92(14) 7 7 ?
O1 Dy2 O1 118.6(2) . 7 ?
O1 Dy2 O3 127.38(15) 6 . ?
O1 Dy2 O3 81.83(15) 3 . ?
O2 Dy2 O3 68.99(14) . . ?
O2 Dy2 O3 83.38(14) 7 . ?
O1 Dy2 O3 67.50(14) . . ?
O1 Dy2 O3 148.84(14) 7 . ?
O1 Dy2 O3 81.83(15) 6 7 ?
O1 Dy2 O3 127.38(15) 3 7 ?
O2 Dy2 O3 83.38(14) . 7 ?
O2 Dy2 O3 68.99(14) 7 7 ?
O1 Dy2 O3 148.84(14) . 7 ?
O1 Dy2 O3 67.50(14) 7 7 ?
O3 Dy2 O3 124.8(2) . 7 ?
O1 Dy2 Dy1 82.07(10) 6 . ?
O1 Dy2 Dy1 107.69(10) 3 . ?
O2 Dy2 Dy1 40.05(10) . . ?
O2 Dy2 Dy1 126.61(10) 7 . ?
O1 Dy2 Dy1 41.05(10) . . ?
O1 Dy2 Dy1 157.35(10) 7 . ?
O3 Dy2 Dy1 45.37(10) . . ?
O3 Dy2 Dy1 123.32(10) 7 . ?
O1 Dy2 Dy1 107.69(10) 6 7 ?
O1 Dy2 Dy1 82.07(10) 3 7 ?
O2 Dy2 Dy1 126.61(10) . 7 ?
O2 Dy2 Dy1 40.05(10) 7 7 ?
O1 Dy2 Dy1 157.35(10) . 7 ?
O1 Dy2 Dy1 41.05(10) 7 7 ?
O3 Dy2 Dy1 123.32(10) . 7 ?
O3 Dy2 Dy1 45.37(10) 7 7 ?
Dy1 Dy2 Dy1 160.967(16) . 7 ?
O1 Dy2 Dy2 95.62(10) 6 3 ?
O1 Dy2 Dy2 36.17(10) 3 3 ?
O2 Dy2 Dy2 165.43(11) . 3 ?
O2 Dy2 Dy2 75.83(11) 7 3 ?
O1 Dy2 Dy2 95.49(10) . 3 ?
O1 Dy2 Dy2 35.16(10) 7 3 ?
O3 Dy2 Dy2 117.96(11) . 3 ?
O3 Dy2 Dy2 100.75(10) 7 3 ?
Dy1 Dy2 Dy2 134.721(7) . 3 ?
Dy1 Dy2 Dy2 61.977(8) 7 3 ?
O1 Dy2 Dy2 36.17(10) 6 4 ?
O1 Dy2 Dy2 95.62(10) 3 4 ?
O2 Dy2 Dy2 75.83(11) . 4 ?
O2 Dy2 Dy2 165.43(11) 7 4 ?
O1 Dy2 Dy2 35.16(10) . 4 ?
O1 Dy2 Dy2 95.49(10) 7 4 ?
O3 Dy2 Dy2 100.75(10) . 4 ?
O3 Dy2 Dy2 117.96(11) 7 4 ?
Dy1 Dy2 Dy2 61.977(8) . 4 ?
Dy1 Dy2 Dy2 134.720(7) 7 4 ?
Dy2 Dy2 Dy2 90.0 3 4 ?
O7 Dy3 O7 165.7(2) 2_455 . ?
O7 Dy3 O7 90.89(3) 2_455 11 ?
O7 Dy3 O7 90.89(3) . 11 ?
O7 Dy3 O7 90.89(3) 2_455 12_565 ?
O7 Dy3 O7 90.89(3) . 12_565 ?
O7 Dy3 O7 165.7(2) 11 12_565 ?
O7 Dy3 N3 129.18(17) 2_455 . ?
O7 Dy3 N3 65.08(17) . . ?
O7 Dy3 N3 81.39(17) 11 . ?
O7 Dy3 N3 86.52(16) 12_565 . ?
O7 Dy3 N3 65.08(17) 2_455 2_455 ?
O7 Dy3 N3 129.18(17) . 2_455 ?
O7 Dy3 N3 86.52(16) 11 2_455 ?
O7 Dy3 N3 81.39(17) 12_565 2_455 ?
N3 Dy3 N3 64.4(3) . 2_455 ?
O7 Dy3 N3 81.39(17) 2_455 11 ?
O7 Dy3 N3 86.52(16) . 11 ?
O7 Dy3 N3 65.08(17) 11 11 ?
O7 Dy3 N3 129.18(17) 12_565 11 ?
N3 Dy3 N3 135.75(17) . 11 ?
N3 Dy3 N3 135.75(17) 2_455 11 ?
O7 Dy3 N3 86.52(16) 2_455 12_565 ?
O7 Dy3 N3 81.39(17) . 12_565 ?
O7 Dy3 N3 129.18(17) 11 12_565 ?
O7 Dy3 N3 65.08(17) 12_565 12_565 ?
N3 Dy3 N3 135.75(17) . 12_565 ?
N3 Dy3 N3 135.75(17) 2_455 12_565 ?
N3 Dy3 N3 64.4(3) 11 12_565 ?
Dy2 O1 Dy2 108.67(17) 4 . ?
Dy2 O1 Dy1 108.39(16) 4 . ?
Dy2 O1 Dy1 98.60(14) . . ?
Dy2 O1 H1O 112.9 4 . ?
Dy2 O1 H1O 113.9 . . ?
Dy1 O1 H1O 113.3 . . ?
Dy2 O2 Dy1 100.60(15) . . ?
Dy2 O2 Dy1 108.55(16) . 6 ?
Dy1 O2 Dy1 109.63(17) . 6 ?
Dy2 O2 H2O 112.6 . . ?
Dy1 O2 H2O 112.5 . . ?
Dy1 O2 H2O 112.3 6 . ?
C13 O3 Dy2 125.8(4) . . ?
C13 O3 Dy1 124.3(4) . . ?
Dy2 O3 Dy1 92.51(14) . . ?
C13 O4 Dy1 138.8(4) . 3 ?
C14 O5 Dy1 126.1(5) . . ?
C21 O7 Dy3 126.2(5) . . ?
Dy1 O1W H1WA 105.5 . . ?
Dy1 O1W H1WB 115.6 . . ?
H1WA O1W H1WB 115.7 . . ?
C1 N1 C5 117.5(6) . . ?
C1 N1 Dy1 121.9(4) . . ?
C5 N1 Dy1 120.3(4) . . ?
C10 N2 C6 119.8(6) . . ?
C10 N2 Dy1 117.6(4) . . ?
C6 N2 Dy1 120.6(4) . . ?
C15 N3 C19 118.3(6) . . ?
C15 N3 Dy3 120.1(4) . . ?
C19 N3 Dy3 121.6(4) . . ?
N1 C1 C2 123.0(6) . . ?
N1 C1 C13 114.9(6) . . ?
C2 C1 C13 122.2(6) . . ?
C3 C2 C1 119.4(7) . . ?
C3 C2 H2 120.3 . . ?
C1 C2 H2 120.3 . . ?
C2 C3 C4 119.5(7) . . ?
C2 C3 H3 120.3 . . ?
C4 C3 H3 120.3 . . ?
C5 C4 C3 116.2(6) . . ?
C5 C4 C11 120.1(7) . . ?
C3 C4 C11 123.7(7) . . ?
N1 C5 C4 124.4(6) . . ?
N1 C5 C6 117.1(6) . . ?
C4 C5 C6 118.5(6) . . ?
N2 C6 C7 121.9(6) . . ?
N2 C6 C5 116.9(6) . . ?
C7 C6 C5 121.1(6) . . ?
C6 C7 C8 118.0(6) . . ?
C6 C7 C12 118.1(6) . . ?
C8 C7 C12 123.9(6) . . ?
C9 C8 C7 119.2(6) . . ?
C9 C8 H8 120.4 . . ?
C7 C8 H8 120.4 . . ?
C8 C9 C10 119.3(7) . . ?
C8 C9 H9 120.4 . . ?
C10 C9 H9 120.4 . . ?
N2 C10 C9 121.9(7) . . ?
N2 C10 C14 114.3(6) . . ?
C9 C10 C14 123.8(6) . . ?
C12 C11 C4 120.8(7) . . ?
C12 C11 H11 119.6 . . ?
C4 C11 H11 119.6 . . ?
C11 C12 C7 121.2(6) . . ?
C11 C12 H12 119.4 . . ?
C7 C12 H12 119.4 . . ?
O4 C13 O3 127.1(6) . . ?
O4 C13 C1 117.4(6) . . ?
O3 C13 C1 115.5(6) . . ?
O6 C14 O5 124.6(7) . . ?
O6 C14 C10 119.4(6) . . ?
O5 C14 C10 116.1(6) . . ?
N3 C15 C16 121.7(7) . . ?
N3 C15 C21 113.4(6) . . ?
C16 C15 C21 124.9(6) . . ?
C17 C16 C15 120.9(7) . . ?
C17 C16 H16 119.6 . . ?
C15 C16 H16 119.6 . . ?
C16 C17 C18 119.1(7) . . ?
C16 C17 H17 120.4 . . ?
C18 C17 H17 120.4 . . ?
C19 C18 C17 116.5(6) . . ?
C19 C18 C20 118.2(7) . . ?
C17 C18 C20 125.3(6) . . ?
N3 C19 C18 123.5(6) . . ?
N3 C19 C19 116.2(4) . 2_455 ?
C18 C19 C19 120.4(4) . 2_455 ?
C20 C20 C18 121.4(4) 2_455 . ?
C20 C20 H20 119.3 2_455 . ?
C18 C20 H20 119.3 . . ?
O8 C21 O7 126.1(7) . . ?
O8 C21 C15 119.4(6) . . ?
O7 C21 C15 114.5(6) . . ?
O9 S1 C22 105.4(6) . . ?
O9 S1 C23 107.4(5) . . ?
C22 S1 C23 99.7(6) . . ?
S1 C22 H22A 109.5 . . ?
S1 C22 H22B 109.5 . . ?
H22A C22 H22B 109.5 . . ?
S1 C22 H22C 109.5 . . ?
H22A C22 H22C 109.5 . . ?
H22B C22 H22C 109.5 . . ?
S1 C23 H23A 109.5 . . ?
S1 C23 H23B 109.5 . . ?
H23A C23 H23B 109.5 . . ?
S1 C23 H23C 109.5 . . ?
H23A C23 H23C 109.5 . . ?
H23B C23 H23C 109.5 . . ?
O10 S2 C24 105.4(6) . . ?
O10 S2 C25 108.1(6) . . ?
C24 S2 C25 91.5(9) . . ?
S2 C24 H24A 109.5 . . ?
S2 C24 H24B 109.5 . . ?
H24A C24 H24B 109.5 . . ?
S2 C24 H24C 109.5 . . ?
H24A C24 H24C 109.5 . . ?
H24B C24 H24C 109.5 . . ?
S2 C25 H25A 109.5 . . ?
S2 C25 H25B 109.5 . . ?
H25A C25 H25B 109.5 . . ?
S2 C25 H25C 109.5 . . ?
H25A C25 H25C 109.5 . . ?
H25B C25 H25C 109.5 . . ?
O12 O12 O12 90.000(13) 4 3 ?
O12 O12 C27 68.7(6) 4 . ?
O12 O12 C27 68.7(6) 3 . ?
O12 O12 O12 45.000(5) 4 2 ?
O12 O12 O12 45.000(11) 3 2 ?
C27 O12 O12 59.1(9) . 2 ?
O12 C27 O12 42.6(11) 2 4 ?
O12 C27 O12 42.6(11) 2 3 ?
O12 C27 O12 61.8(17) 4 3 ?
O12 C27 O12 61.8(17) 2 . ?
O12 C27 O12 42.6(11) 4 . ?
O12 C27 O12 42.6(11) 3 . ?

loop_
_geom_bond_atom_site_label_1
_geom_bond_atom_site_label_2
_geom_bond_distance
_geom_bond_site_symmetry_2
_geom_bond_publ_flag
Dy1 O1W 2.371(5) . ?
Dy1 O2 2.382(4) . ?
Dy1 O5 2.382(5) . ?
Dy1 O2 2.390(4) 6 ?
Dy1 O4 2.398(4) 4 ?
Dy1 O1 2.417(4) . ?
Dy1 N2 2.581(5) . ?
Dy1 O3 2.592(4) . ?
Dy1 N1 2.598(5) . ?
Dy1 Dy2 3.6380(3) . ?
Dy1 Dy2 3.8450(3) 4 ?
Dy1 Dy1 3.8995(6) 6 ?
Dy2 O1 2.324(4) 6 ?
Dy2 O1 2.324(4) 3 ?
Dy2 O2 2.346(4) . ?
Dy2 O2 2.346(4) 7 ?
Dy2 O1 2.382(4) . ?
Dy2 O1 2.382(4) 7 ?
Dy2 O3 2.442(4) . ?
Dy2 O3 2.442(4) 7 ?
Dy2 Dy1 3.6380(3) 7 ?
Dy2 Dy2 3.8236(6) 3 ?
Dy2 Dy2 3.8236(6) 4 ?
Dy3 O7 2.335(5) 2_455 ?
Dy3 O7 2.335(5) . ?
Dy3 O7 2.335(5) 11 ?
Dy3 O7 2.335(5) 12_565 ?
Dy3 N3 2.473(5) . ?
Dy3 N3 2.473(5) 2_455 ?
Dy3 N3 2.473(5) 11 ?
Dy3 N3 2.473(5) 12_565 ?
O1 Dy2 2.324(4) 4 ?
O1 H1O 0.8500 . ?
O2 Dy1 2.390(4) 6 ?
O2 H2O 0.8500 . ?
O3 C13 1.244(8) . ?
O4 C13 1.242(7) . ?
O4 Dy1 2.398(4) 3 ?
O5 C14 1.269(8) . ?
O6 C14 1.265(8) . ?
O7 C21 1.290(9) . ?
O8 C21 1.228(8) . ?
O1W H1WA 0.8501 . ?
O1W H1WB 0.8501 . ?
N1 C1 1.327(8) . ?
N1 C5 1.347(8) . ?
N2 C10 1.320(8) . ?
N2 C6 1.345(9) . ?
N3 C15 1.337(9) . ?
N3 C19 1.356(8) . ?
C1 C2 1.387(10) . ?
C1 C13 1.516(9) . ?
C2 C3 1.364(10) . ?
C2 H2 0.9500 . ?
C3 C4 1.419(10) . ?
C3 H3 0.9500 . ?
C4 C5 1.389(9) . ?
C4 C11 1.451(10) . ?
C5 C6 1.445(9) . ?
C6 C7 1.409(9) . ?
C7 C8 1.412(10) . ?
C7 C12 1.445(10) . ?
C8 C9 1.364(10) . ?
C8 H8 0.9500 . ?
C9 C10 1.421(9) . ?
C9 H9 0.9500 . ?
C10 C14 1.498(10) . ?
C11 C12 1.345(11) . ?
C11 H11 0.9500 . ?
C12 H12 0.9500 . ?
C15 C16 1.392(9) . ?
C15 C21 1.522(10) . ?
C16 C17 1.350(10) . ?
C16 H16 0.9500 . ?
C17 C18 1.428(10) . ?
C17 H17 0.9500 . ?
C18 C19 1.398(9) . ?
C18 C20 1.434(10) . ?
C19 C19 1.438(13) 2_455 ?
C20 C20 1.357(16) 2_455 ?
C20 H20 0.9500 . ?
S1 O9 1.493(6) . ?
S1 C22 1.738(10) . ?
S1 C23 1.756(10) . ?
C22 H22A 0.9800 . ?
C22 H22B 0.9800 . ?
C22 H22C 0.9800 . ?
C23 H23A 0.9800 . ?
C23 H23B 0.9800 . ?
C23 H23C 0.9800 . ?
S2 O10 1.467(6) . ?
S2 C24 1.741(11) . ?
S2 C25 1.755(13) . ?
C24 H24A 0.9800 . ?
C24 H24B 0.9800 . ?
C24 H24C 0.9800 . ?
C25 H25A 0.9800 . ?
C25 H25B 0.9800 . ?
C25 H25C 0.9800 . ?
O11 C26 1.475(18) . ?
O12 O12 1.06(3) 4 ?
O12 O12 1.06(3) 3 ?
O12 C27 1.465(10) . ?
O12 O12 1.51(4) 2 ?
C27 O12 1.465(10) 2 ?
C27 O12 1.465(10) 4 ?
C27 O12 1.465(10) 3 ?

loop_
_geom_torsion_atom_site_label_1
_geom_torsion_atom_site_label_2
_geom_torsion_atom_site_label_3
_geom_torsion_atom_site_label_4
_geom_torsion
_geom_torsion_site_symmetry_1
_geom_torsion_site_symmetry_2
_geom_torsion_site_symmetry_3
_geom_torsion_site_symmetry_4
_geom_torsion_publ_flag
O1W Dy1 Dy2 O1 -127.20(17) . . . 6 ?
O2 Dy1 Dy2 O1 -69.78(19) . . . 6 ?
O5 Dy1 Dy2 O1 -43.2(2) . . . 6 ?
O2 Dy1 Dy2 O1 -0.68(15) 6 . . 6 ?
O4 Dy1 Dy2 O1 77.17(16) 4 . . 6 ?
O1 Dy1 Dy2 O1 68.84(19) . . . 6 ?
N2 Dy1 Dy2 O1 155.0(4) . . . 6 ?
O3 Dy1 Dy2 O1 177.19(18) . . . 6 ?
N1 Dy1 Dy2 O1 154.14(16) . . . 6 ?
Dy2 Dy1 Dy2 O1 31.88(10) 4 . . 6 ?
Dy1 Dy1 Dy2 O1 -32.87(10) 6 . . 6 ?
O1W Dy1 Dy2 O1 113.97(18) . . . 3 ?
O2 Dy1 Dy2 O1 171.4(2) . . . 3 ?
O5 Dy1 Dy2 O1 -162.0(2) . . . 3 ?
O2 Dy1 Dy2 O1 -119.51(15) 6 . . 3 ?
O4 Dy1 Dy2 O1 -41.65(16) 4 . . 3 ?
O1 Dy1 Dy2 O1 -49.99(19) . . . 3 ?
N2 Dy1 Dy2 O1 36.2(4) . . . 3 ?
O3 Dy1 Dy2 O1 58.36(18) . . . 3 ?
N1 Dy1 Dy2 O1 35.31(16) . . . 3 ?
Dy2 Dy1 Dy2 O1 -86.95(11) 4 . . 3 ?
Dy1 Dy1 Dy2 O1 -151.70(11) 6 . . 3 ?
O1W Dy1 Dy2 O2 -57.4(2) . . . . ?
O5 Dy1 Dy2 O2 26.6(2) . . . . ?
O2 Dy1 Dy2 O2 69.1(2) 6 . . . ?
O4 Dy1 Dy2 O2 146.9(2) 4 . . . ?
O1 Dy1 Dy2 O2 138.6(2) . . . . ?
N2 Dy1 Dy2 O2 -135.2(4) . . . . ?
O3 Dy1 Dy2 O2 -113.0(2) . . . . ?
N1 Dy1 Dy2 O2 -136.1(2) . . . . ?
Dy2 Dy1 Dy2 O2 101.66(16) 4 . . . ?
Dy1 Dy1 Dy2 O2 36.90(16) 6 . . . ?
O1W Dy1 Dy2 O2 34.88(19) . . . 7 ?
O2 Dy1 Dy2 O2 92.3(3) . . . 7 ?
O5 Dy1 Dy2 O2 118.9(2) . . . 7 ?
O2 Dy1 Dy2 O2 161.40(17) 6 . . 7 ?
O4 Dy1 Dy2 O2 -120.74(18) 4 . . 7 ?
O1 Dy1 Dy2 O2 -129.08(19) . . . 7 ?
N2 Dy1 Dy2 O2 -42.9(4) . . . 7 ?
O3 Dy1 Dy2 O2 -20.73(19) . . . 7 ?
N1 Dy1 Dy2 O2 -43.78(17) . . . 7 ?
Dy2 Dy1 Dy2 O2 -166.04(13) 4 . . 7 ?
Dy1 Dy1 Dy2 O2 129.21(13) 6 . . 7 ?
O1W Dy1 Dy2 O1 164.0(2) . . . . ?
O2 Dy1 Dy2 O1 -138.6(2) . . . . ?
O5 Dy1 Dy2 O1 -112.0(2) . . . . ?
O2 Dy1 Dy2 O1 -69.52(18) 6 . . . ?
O4 Dy1 Dy2 O1 8.33(19) 4 . . . ?
N2 Dy1 Dy2 O1 86.1(4) . . . . ?
O3 Dy1 Dy2 O1 108.3(2) . . . . ?
N1 Dy1 Dy2 O1 85.30(19) . . . . ?
Dy2 Dy1 Dy2 O1 -36.96(15) 4 . . . ?
Dy1 Dy1 Dy2 O1 -101.71(15) 6 . . . ?
O1W Dy1 Dy2 O1 -165.2(3) . . . 7 ?
O2 Dy1 Dy2 O1 -107.8(3) . . . 7 ?
O5 Dy1 Dy2 O1 -81.2(3) . . . 7 ?
O2 Dy1 Dy2 O1 -38.7(3) 6 . . 7 ?
O4 Dy1 Dy2 O1 39.2(3) 4 . . 7 ?
O1 Dy1 Dy2 O1 30.8(4) . . . 7 ?
N2 Dy1 Dy2 O1 117.0(4) . . . 7 ?
O3 Dy1 Dy2 O1 139.2(3) . . . 7 ?
N1 Dy1 Dy2 O1 116.1(3) . . . 7 ?
Dy2 Dy1 Dy2 O1 -6.1(3) 4 . . 7 ?
Dy1 Dy1 Dy2 O1 -70.9(3) 6 . . 7 ?
O1W Dy1 Dy2 O3 55.6(2) . . . . ?
O2 Dy1 Dy2 O3 113.0(2) . . . . ?
O5 Dy1 Dy2 O3 139.7(2) . . . . ?
O2 Dy1 Dy2 O3 -177.87(18) 6 . . . ?
O4 Dy1 Dy2 O3 -100.02(19) 4 . . . ?
O1 Dy1 Dy2 O3 -108.3(2) . . . . ?
N2 Dy1 Dy2 O3 -22.2(4) . . . . ?
N1 Dy1 Dy2 O3 -23.05(19) . . . . ?
Dy2 Dy1 Dy2 O3 -145.31(15) 4 . . . ?
Dy1 Dy1 Dy2 O3 149.94(15) 6 . . . ?
O1W Dy1 Dy2 O3 -52.47(19) . . . 7 ?
O2 Dy1 Dy2 O3 5.0(2) . . . 7 ?
O5 Dy1 Dy2 O3 31.6(2) . . . 7 ?
O2 Dy1 Dy2 O3 74.05(16) 6 . . 7 ?
O4 Dy1 Dy2 O3 151.90(18) 4 . . 7 ?
O1 Dy1 Dy2 O3 143.6(2) . . . 7 ?
N2 Dy1 Dy2 O3 -130.3(4) . . . 7 ?
O3 Dy1 Dy2 O3 -108.1(3) . . . 7 ?
N1 Dy1 Dy2 O3 -131.13(17) . . . 7 ?
Dy2 Dy1 Dy2 O3 106.61(13) 4 . . 7 ?
Dy1 Dy1 Dy2 O3 41.86(13) 6 . . 7 ?
O1W Dy1 Dy2 Dy1 -4.73(14) . . . 7 ?
O2 Dy1 Dy2 Dy1 52.69(16) . . . 7 ?
O5 Dy1 Dy2 Dy1 79.31(17) . . . 7 ?
O2 Dy1 Dy2 Dy1 121.79(10) 6 . . 7 ?
O4 Dy1 Dy2 Dy1 -160.36(12) 4 . . 7 ?
O1 Dy1 Dy2 Dy1 -168.69(15) . . . 7 ?
N2 Dy1 Dy2 Dy1 -82.6(4) . . . 7 ?
O3 Dy1 Dy2 Dy1 -60.34(15) . . . 7 ?
N1 Dy1 Dy2 Dy1 -83.39(12) . . . 7 ?
Dy2 Dy1 Dy2 Dy1 154.346(4) 4 . . 7 ?
Dy1 Dy1 Dy2 Dy1 89.594(7) 6 . . 7 ?
O1W Dy1 Dy2 Dy2 142.73(14) . . . 3 ?
O2 Dy1 Dy2 Dy2 -159.85(16) . . . 3 ?
O5 Dy1 Dy2 Dy2 -133.23(17) . . . 3 ?
O2 Dy1 Dy2 Dy2 -90.75(10) 6 . . 3 ?
O4 Dy1 Dy2 Dy2 -12.90(12) 4 . . 3 ?
O1 Dy1 Dy2 Dy2 -21.23(15) . . . 3 ?
N2 Dy1 Dy2 Dy2 64.9(4) . . . 3 ?
O3 Dy1 Dy2 Dy2 87.12(15) . . . 3 ?
N1 Dy1 Dy2 Dy2 64.07(12) . . . 3 ?
Dy2 Dy1 Dy2 Dy2 -58.193(7) 4 . . 3 ?
Dy1 Dy1 Dy2 Dy2 -122.944(8) 6 . . 3 ?
O1W Dy1 Dy2 Dy2 -159.08(14) . . . 4 ?
O2 Dy1 Dy2 Dy2 -101.66(16) . . . 4 ?
O5 Dy1 Dy2 Dy2 -75.03(17) . . . 4 ?
O2 Dy1 Dy2 Dy2 -32.56(10) 6 . . 4 ?
O4 Dy1 Dy2 Dy2 45.29(12) 4 . . 4 ?
O1 Dy1 Dy2 Dy2 36.96(15) . . . 4 ?
N2 Dy1 Dy2 Dy2 123.1(4) . . . 4 ?
O3 Dy1 Dy2 Dy2 145.31(15) . . . 4 ?
N1 Dy1 Dy2 Dy2 122.26(12) . . . 4 ?
Dy1 Dy1 Dy2 Dy2 -64.752(9) 6 . . 4 ?
O1 Dy2 O1 Dy2 11.9(2) 6 . . 4 ?
O1 Dy2 O1 Dy2 -114.99(14) 3 . . 4 ?
O2 Dy2 O1 Dy2 86.68(18) . . . 4 ?
O2 Dy2 O1 Dy2 -156.25(18) 7 . . 4 ?
O1 Dy2 O1 Dy2 -54.18(12) 7 . . 4 ?
O3 Dy2 O1 Dy2 159.8(2) . . . 4 ?
O3 Dy2 O1 Dy2 39.2(4) 7 . . 4 ?
Dy1 Dy2 O1 Dy2 112.8(2) . . . 4 ?
Dy1 Dy2 O1 Dy2 -76.7(3) 7 . . 4 ?
Dy2 Dy2 O1 Dy2 -82.16(14) 3 . . 4 ?
O1 Dy2 O1 Dy1 -100.97(11) 6 . . . ?
O1 Dy2 O1 Dy1 132.19(14) 3 . . . ?
O2 Dy2 O1 Dy1 -26.14(14) . . . . ?
O2 Dy2 O1 Dy1 90.9(2) 7 . . . ?
O1 Dy2 O1 Dy1 -167.01(17) 7 . . . ?
O3 Dy2 O1 Dy1 46.98(14) . . . . ?
O3 Dy2 O1 Dy1 -73.6(3) 7 . . . ?
Dy1 Dy2 O1 Dy1 170.44(13) 7 . . . ?
Dy2 Dy2 O1 Dy1 165.02(10) 3 . . . ?
Dy2 Dy2 O1 Dy1 -112.8(2) 4 . . . ?
O1W Dy1 O1 Dy2 -136.4(2) . . . 4 ?
O2 Dy1 O1 Dy2 -87.15(18) . . . 4 ?
O5 Dy1 O1 Dy2 -1.6(3) . . . 4 ?
O2 Dy1 O1 Dy2 -14.25(15) 6 . . 4 ?
O4 Dy1 O1 Dy2 74.94(17) 4 . . 4 ?
N2 Dy1 O1 Dy2 94.1(2) . . . 4 ?
O3 Dy1 O1 Dy2 -157.8(2) . . . 4 ?
N1 Dy1 O1 Dy2 147.52(18) . . . 4 ?
Dy2 Dy1 O1 Dy2 -113.0(2) . . . 4 ?
Dy1 Dy1 O1 Dy2 -50.57(13) 6 . . 4 ?
O1W Dy1 O1 Dy2 -23.4(3) . . . . ?
O2 Dy1 O1 Dy2 25.90(14) . . . . ?
O5 Dy1 O1 Dy2 111.5(2) . . . . ?
O2 Dy1 O1 Dy2 98.79(17) 6 . . . ?
O4 Dy1 O1 Dy2 -172.01(19) 4 . . . ?
N2 Dy1 O1 Dy2 -152.83(19) . . . . ?
O3 Dy1 O1 Dy2 -44.80(14) . . . . ?
N1 Dy1 O1 Dy2 -99.43(17) . . . . ?
Dy2 Dy1 O1 Dy2 113.0(2) 4 . . . ?
Dy1 Dy1 O1 Dy2 62.48(11) 6 . . . ?
O1 Dy2 O2 Dy1 100.56(17) 6 . . . ?
O1 Dy2 O2 Dy1 -15.2(3) 3 . . . ?
O2 Dy2 O2 Dy1 -114.12(16) 7 . . . ?
O1 Dy2 O2 Dy1 26.72(15) . . . . ?
O1 Dy2 O2 Dy1 143.96(18) 7 . . . ?
O3 Dy2 O2 Dy1 -44.55(15) . . . . ?
O3 Dy2 O2 Dy1 -175.84(17) 7 . . . ?
Dy1 Dy2 O2 Dy1 -161.15(6) 7 . . . ?
Dy2 Dy2 O2 Dy1 76.7(4) 3 . . . ?
Dy2 Dy2 O2 Dy1 63.09(12) 4 . . . ?
O1 Dy2 O2 Dy1 -14.48(15) 6 . . 6 ?
O1 Dy2 O2 Dy1 -130.2(2) 3 . . 6 ?
O2 Dy2 O2 Dy1 130.84(18) 7 . . 6 ?
O1 Dy2 O2 Dy1 -88.32(18) . . . 6 ?
O1 Dy2 O2 Dy1 28.9(3) 7 . . 6 ?
O3 Dy2 O2 Dy1 -159.6(2) . . . 6 ?
O3 Dy2 O2 Dy1 69.12(17) 7 . . 6 ?
Dy1 Dy2 O2 Dy1 -115.0(2) . . . 6 ?
Dy1 Dy2 O2 Dy1 83.81(18) 7 . . 6 ?
Dy2 Dy2 O2 Dy1 -38.3(5) 3 . . 6 ?
Dy2 Dy2 O2 Dy1 -51.96(13) 4 . . 6 ?
O1W Dy1 O2 Dy2 121.1(2) . . . . ?
O5 Dy1 O2 Dy2 -161.36(16) . . . . ?
O2 Dy1 O2 Dy2 -99.52(12) 6 . . . ?
O4 Dy1 O2 Dy2 -55.5(3) 4 . . . ?
O1 Dy1 O2 Dy2 -26.49(14) . . . . ?
N2 Dy1 O2 Dy2 151.6(3) . . . . ?
O3 Dy1 O2 Dy2 42.52(15) . . . . ?
N1 Dy1 O2 Dy2 56.7(2) . . . . ?
Dy2 Dy1 O2 Dy2 -62.86(12) 4 . . . ?
Dy1 Dy1 O2 Dy2 -114.2(2) 6 . . . ?
O1W Dy1 O2 Dy1 -124.7(2) . . . 6 ?
O5 Dy1 O2 Dy1 -47.1(2) . . . 6 ?
O2 Dy1 O2 Dy1 14.7(2) 6 . . 6 ?
O4 Dy1 O2 Dy1 58.8(3) 4 . . 6 ?
O1 Dy1 O2 Dy1 87.74(18) . . . 6 ?
N2 Dy1 O2 Dy1 -94.1(4) . . . 6 ?
O3 Dy1 O2 Dy1 156.7(2) . . . 6 ?
N1 Dy1 O2 Dy1 170.90(16) . . . 6 ?
Dy2 Dy1 O2 Dy1 114.2(2) . . . 6 ?
Dy2 Dy1 O2 Dy1 51.38(13) 4 . . 6 ?
O1 Dy2 O3 C13 133.1(5) 6 . . . ?
O1 Dy2 O3 C13 11.6(5) 3 . . . ?
O2 Dy2 O3 C13 175.9(5) . . . . ?
O2 Dy2 O3 C13 -60.1(5) 7 . . . ?
O1 Dy2 O3 C13 94.1(5) . . . . ?
O1 Dy2 O3 C13 -14.3(7) 7 . . . ?
O3 Dy2 O3 C13 -118.7(5) 7 . . . ?
Dy1 Dy2 O3 C13 136.6(6) . . . . ?
Dy1 Dy2 O3 C13 -63.3(5) 7 . . . ?
Dy2 Dy2 O3 C13 10.0(5) 3 . . . ?
Dy2 Dy2 O3 C13 105.8(5) 4 . . . ?
O1 Dy2 O3 Dy1 -3.5(2) 6 . . . ?
O1 Dy2 O3 Dy1 -124.97(15) 3 . . . ?
O2 Dy2 O3 Dy1 39.37(14) . . . . ?
O2 Dy2 O3 Dy1 163.38(15) 7 . . . ?
O1 Dy2 O3 Dy1 -42.43(13) . . . . ?
O1 Dy2 O3 Dy1 -150.9(2) 7 . . . ?
O3 Dy2 O3 Dy1 104.72(13) 7 . . . ?
Dy1 Dy2 O3 Dy1 160.18(5) 7 . . . ?
Dy2 Dy2 O3 Dy1 -126.54(8) 3 . . . ?
Dy2 Dy2 O3 Dy1 -30.76(12) 4 . . . ?
O1W Dy1 O3 C13 100.5(5) . . . . ?
O2 Dy1 O3 C13 -177.2(5) . . . . ?
O5 Dy1 O3 C13 123.0(5) . . . . ?
O2 Dy1 O3 C13 -135.1(5) 6 . . . ?
O4 Dy1 O3 C13 -38.3(5) 4 . . . ?
O1 Dy1 O3 C13 -94.7(5) . . . . ?
N2 Dy1 O3 C13 34.3(5) . . . . ?
N1 Dy1 O3 C13 16.1(5) . . . . ?
Dy2 Dy1 O3 C13 -137.5(5) . . . . ?
Dy2 Dy1 O3 C13 -107.3(5) 4 . . . ?
Dy1 Dy1 O3 C13 -163.9(5) 6 . . . ?
O1W Dy1 O3 Dy2 -122.02(18) . . . . ?
O2 Dy1 O3 Dy2 -39.70(14) . . . . ?
O5 Dy1 O3 Dy2 -99.5(3) . . . . ?
O2 Dy1 O3 Dy2 2.5(2) 6 . . . ?
O4 Dy1 O3 Dy2 99.22(16) 4 . . . ?
O1 Dy1 O3 Dy2 42.85(14) . . . . ?
N2 Dy1 O3 Dy2 171.87(14) . . . . ?
N1 Dy1 O3 Dy2 153.6(2) . . . . ?
Dy2 Dy1 O3 Dy2 30.25(12) 4 . . . ?
Dy1 Dy1 O3 Dy2 -26.37(12) 6 . . . ?
O1W Dy1 O5 C14 -96.5(6) . . . . ?
O2 Dy1 O5 C14 -171.5(6) . . . . ?
O2 Dy1 O5 C14 125.9(6) 6 . . . ?
O4 Dy1 O5 C14 44.3(6) 4 . . . ?
O1 Dy1 O5 C14 113.2(6) . . . . ?
N2 Dy1 O5 C14 -14.7(5) . . . . ?
O3 Dy1 O5 C14 -118.5(6) . . . . ?
N1 Dy1 O5 C14 -28.8(6) . . . . ?
Dy2 Dy1 O5 C14 171.8(5) . . . . ?
Dy2 Dy1 O5 C14 112.3(6) 4 . . . ?
Dy1 Dy1 O5 C14 162.5(6) 6 . . . ?
O7 Dy3 O7 C21 168.8(5) 2_455 . . . ?
O7 Dy3 O7 C21 71.8(5) 11 . . . ?
O7 Dy3 O7 C21 -94.1(5) 12_565 . . . ?
N3 Dy3 O7 C21 -8.3(5) . . . . ?
N3 Dy3 O7 C21 -14.5(6) 2_455 . . . ?
N3 Dy3 O7 C21 136.7(5) 11 . . . ?
N3 Dy3 O7 C21 -158.7(5) 12_565 . . . ?
O1W Dy1 N1 C1 -90.8(5) . . . . ?
O2 Dy1 N1 C1 -26.7(6) . . . . ?
O5 Dy1 N1 C1 -159.7(5) . . . . ?
O2 Dy1 N1 C1 89.9(6) 6 . . . ?
O4 Dy1 N1 C1 117.5(5) 4 . . . ?
O1 Dy1 N1 C1 46.0(5) . . . . ?
N2 Dy1 N1 C1 -174.0(5) . . . . ?
O3 Dy1 N1 C1 -11.9(5) . . . . ?
Dy2 Dy1 N1 C1 5.7(5) . . . . ?
Dy2 Dy1 N1 C1 67.4(5) 4 . . . ?
Dy1 Dy1 N1 C1 -11.8(7) 6 . . . ?
O1W Dy1 N1 C5 96.3(5) . . . . ?
O2 Dy1 N1 C5 160.4(4) . . . . ?
O5 Dy1 N1 C5 27.4(5) . . . . ?
O2 Dy1 N1 C5 -83.0(6) 6 . . . ?
O4 Dy1 N1 C5 -55.4(5) 4 . . . ?
O1 Dy1 N1 C5 -126.9(5) . . . . ?
N2 Dy1 N1 C5 13.1(4) . . . . ?
O3 Dy1 N1 C5 175.2(5) . . . . ?
Dy2 Dy1 N1 C5 -167.2(4) . . . . ?
Dy2 Dy1 N1 C5 -105.5(4) 4 . . . ?
Dy1 Dy1 N1 C5 175.3(3) 6 . . . ?
O1W Dy1 N2 C10 98.9(5) . . . . ?
O2 Dy1 N2 C10 68.5(6) . . . . ?
O5 Dy1 N2 C10 14.2(4) . . . . ?
O2 Dy1 N2 C10 -27.2(5) 6 . . . ?
O4 Dy1 N2 C10 -93.6(5) 4 . . . ?
O1 Dy1 N2 C10 -114.0(4) . . . . ?
O3 Dy1 N2 C10 162.9(4) . . . . ?
N1 Dy1 N2 C10 -179.1(5) . . . . ?
Dy2 Dy1 N2 C10 180.0(3) . . . . ?
Dy2 Dy1 N2 C10 -67.9(5) 4 . . . ?
Dy1 Dy1 N2 C10 10.2(5) 6 . . . ?
O1W Dy1 N2 C6 -97.5(5) . . . . ?
O2 Dy1 N2 C6 -127.8(5) . . . . ?
O5 Dy1 N2 C6 177.9(5) . . . . ?
O2 Dy1 N2 C6 136.4(4) 6 . . . ?
O4 Dy1 N2 C6 70.1(5) 4 . . . ?
O1 Dy1 N2 C6 49.6(5) . . . . ?
O3 Dy1 N2 C6 -33.4(5) . . . . ?
N1 Dy1 N2 C6 -15.4(4) . . . . ?
Dy2 Dy1 N2 C6 -16.3(7) . . . . ?
Dy2 Dy1 N2 C6 95.8(5) 4 . . . ?
Dy1 Dy1 N2 C6 173.9(4) 6 . . . ?
O7 Dy3 N3 C15 -173.5(4) 2_455 . . . ?
O7 Dy3 N3 C15 5.6(4) . . . . ?
O7 Dy3 N3 C15 -89.5(5) 11 . . . ?
O7 Dy3 N3 C15 98.2(5) 12_565 . . . ?
N3 Dy3 N3 C15 -179.7(6) 2_455 . . . ?
N3 Dy3 N3 C15 -49.5(6) 11 . . . ?
N3 Dy3 N3 C15 50.0(6) 12_565 . . . ?
O7 Dy3 N3 C19 5.3(6) 2_455 . . . ?
O7 Dy3 N3 C19 -175.6(5) . . . . ?
O7 Dy3 N3 C19 89.4(5) 11 . . . ?
O7 Dy3 N3 C19 -83.0(5) 12_565 . . . ?
N3 Dy3 N3 C19 -0.9(4) 2_455 . . . ?
N3 Dy3 N3 C19 129.4(4) 11 . . . ?
N3 Dy3 N3 C19 -131.1(4) 12_565 . . . ?
C5 N1 C1 C2 1.6(10) . . . . ?
Dy1 N1 C1 C2 -171.5(6) . . . . ?
C5 N1 C1 C13 -178.1(6) . . . . ?
Dy1 N1 C1 C13 8.8(8) . . . . ?
N1 C1 C2 C3 1.9(12) . . . . ?
C13 C1 C2 C3 -178.4(7) . . . . ?
C1 C2 C3 C4 -3.5(12) . . . . ?
C2 C3 C4 C5 1.6(11) . . . . ?
C2 C3 C4 C11 179.4(8) . . . . ?
C1 N1 C5 C4 -3.6(10) . . . . ?
Dy1 N1 C5 C4 169.6(5) . . . . ?
C1 N1 C5 C6 176.2(6) . . . . ?
Dy1 N1 C5 C6 -10.6(7) . . . . ?
C3 C4 C5 N1 2.0(11) . . . . ?
C11 C4 C5 N1 -175.9(6) . . . . ?
C3 C4 C5 C6 -177.8(6) . . . . ?
C11 C4 C5 C6 4.3(10) . . . . ?
C10 N2 C6 C7 -0.8(9) . . . . ?
Dy1 N2 C6 C7 -164.1(5) . . . . ?
C10 N2 C6 C5 -179.8(6) . . . . ?
Dy1 N2 C6 C5 16.8(7) . . . . ?
N1 C5 C6 N2 -4.0(9) . . . . ?
C4 C5 C6 N2 175.9(6) . . . . ?
N1 C5 C6 C7 177.0(6) . . . . ?
C4 C5 C6 C7 -3.2(10) . . . . ?
N2 C6 C7 C8 0.7(10) . . . . ?
C5 C6 C7 C8 179.7(6) . . . . ?
N2 C6 C7 C12 -178.8(6) . . . . ?
C5 C6 C7 C12 0.2(10) . . . . ?
C6 C7 C8 C9 0.1(10) . . . . ?
C12 C7 C8 C9 179.6(7) . . . . ?
C7 C8 C9 C10 -0.7(10) . . . . ?
C6 N2 C10 C9 0.1(9) . . . . ?
Dy1 N2 C10 C9 163.9(5) . . . . ?
C6 N2 C10 C14 -177.5(6) . . . . ?
Dy1 N2 C10 C14 -13.7(7) . . . . ?
C8 C9 C10 N2 0.7(10) . . . . ?
C8 C9 C10 C14 178.0(6) . . . . ?
C5 C4 C11 C12 -2.5(12) . . . . ?
C3 C4 C11 C12 179.8(8) . . . . ?
C4 C11 C12 C7 -0.6(12) . . . . ?
C6 C7 C12 C11 1.7(11) . . . . ?
C8 C7 C12 C11 -177.8(7) . . . . ?
Dy1 O4 C13 O3 -26.2(11) 3 . . . ?
Dy1 O4 C13 C1 154.8(5) 3 . . . ?
Dy2 O3 C13 O4 39.2(9) . . . . ?
Dy1 O3 C13 O4 163.0(5) . . . . ?
Dy2 O3 C13 C1 -141.8(5) . . . . ?
Dy1 O3 C13 C1 -18.0(8) . . . . ?
N1 C1 C13 O4 -175.4(6) . . . . ?
C2 C1 C13 O4 4.9(10) . . . . ?
N1 C1 C13 O3 5.5(9) . . . . ?
C2 C1 C13 O3 -174.2(7) . . . . ?
Dy1 O5 C14 O6 -166.2(6) . . . . ?
Dy1 O5 C14 C10 13.4(9) . . . . ?
N2 C10 C14 O6 -178.7(7) . . . . ?
C9 C10 C14 O6 3.7(11) . . . . ?
N2 C10 C14 O5 1.7(9) . . . . ?
C9 C10 C14 O5 -175.9(6) . . . . ?
C19 N3 C15 C16 -2.1(10) . . . . ?
Dy3 N3 C15 C16 176.8(5) . . . . ?
C19 N3 C15 C21 177.8(6) . . . . ?
Dy3 N3 C15 C21 -3.3(7) . . . . ?
N3 C15 C16 C17 0.7(11) . . . . ?
C21 C15 C16 C17 -179.2(7) . . . . ?
C15 C16 C17 C18 1.5(11) . . . . ?
C16 C17 C18 C19 -2.1(10) . . . . ?
C16 C17 C18 C20 176.8(7) . . . . ?
C15 N3 C19 C18 1.4(10) . . . . ?
Dy3 N3 C19 C18 -177.5(5) . . . . ?
C15 N3 C19 C19 -178.7(7) . . . 2_455 ?
Dy3 N3 C19 C19 2.4(10) . . . 2_455 ?
C17 C18 C19 N3 0.7(10) . . . . ?
C20 C18 C19 N3 -178.3(6) . . . . ?
C17 C18 C19 C19 -179.2(7) . . . 2_455 ?
C20 C18 C19 C19 1.8(11) . . . 2_455 ?
C19 C18 C20 C20 1.1(13) . . . 2_455 ?
C17 C18 C20 C20 -177.8(9) . . . 2_455 ?
Dy3 O7 C21 O8 -170.1(6) . . . . ?
Dy3 O7 C21 C15 9.6(8) . . . . ?
N3 C15 C21 O8 176.3(6) . . . . ?
C16 C15 C21 O8 -3.8(11) . . . . ?
N3 C15 C21 O7 -3.4(9) . . . . ?
C16 C15 C21 O7 176.5(6) . . . . ?
O12 O12 C27 O12 -49.4(3) 4 . . 2 ?
O12 O12 C27 O12 49.4(3) 3 . . 2 ?
O12 O12 C27 O12 98.7(5) 3 . . 4 ?
O12 O12 C27 O12 49.4(3) 2 . . 4 ?
O12 O12 C27 O12 -98.7(5) 4 . . 3 ?
O12 O12 C27 O12 -49.4(3) 2 . . 3 ?

loop_
_platon_squeeze_void_nr
_platon_squeeze_void_average_x
_platon_squeeze_void_average_y
_platon_squeeze_void_average_z
_platon_squeeze_void_volume
_platon_squeeze_void_count_electrons
_platon_squeeze_void_content
1 -0.221 0.751 0.250 2045 459 ' '
2 0.207 0.251 0.750 2045 460 ' '
